data_7249720
loop_
_publ_author_name
'Zeng, Fei'
'Tang, Lin Li'
'Wang, Jian-Hao'
'Sun, Bin'
'Ding, Man Hua'
'Li, Qin-Chun'

_publ_section_title
;
 Benzoimidazole-2-one based macrocyclic arenes: Synthesis, and
 Solvent-induced structural changes
;
_journal_name_full CrystEngComm
_journal_paper_doi 10.1039/D4CE01150C
_journal_year 2025
_chemical_formula_moiety 'C H Cl3, 2(C15 H12 N2 O)'
_chemical_formula_sum 'C31 H25 Cl3 N4 O2'
_chemical_formula_weight 591.90
_space_group_crystal_system monoclinic
_space_group_IT_number 15
_space_group_name_Hall '-C 2yc'
_space_group_name_H-M_alt 'C 1 2/c 1'
_atom_sites_solution_hydrogens geom
_audit_creation_date 2024-05-09
_audit_creation_method
;
Olex2 1.5
(compiled 2023.03.06 svn.rbb2c1857 for OlexSys, GUI svn.r6748)
;
_audit_update_record
;
2024-11-11 deposited with the CCDC.	2024-12-27 downloaded from the CCDC.
;
_cell_angle_alpha 90
_cell_angle_beta 115.638(3)
_cell_angle_gamma 90
_cell_formula_units_Z 8
_cell_length_a 33.696(7)
_cell_length_b 10.737(2)
_cell_length_c 17.724(4)
_cell_measurement_reflns_used 2229
_cell_measurement_temperature 296.15
_cell_measurement_theta_max 17.65
_cell_measurement_theta_min 2.31
_cell_volume 5781(2)
_computing_cell_refinement 'SAINT v8.34A (Bruker, 2013)'
_computing_data_reduction 'SAINT v8.34A (Bruker, 2013)'
_computing_molecular_graphics 'Olex2 1.5 (Dolomanov et al., 2009)'
_computing_publication_material 'Olex2 1.5 (Dolomanov et al., 2009)'
_computing_structure_refinement 'SHELXL 2018/3 (Sheldrick, 2015)'
_computing_structure_solution 'SHELXT 2014/4 (Sheldrick, 2014)'
_diffrn_ambient_temperature 296.15
_diffrn_measured_fraction_theta_full 1.000
_diffrn_measured_fraction_theta_max 0.986
_diffrn_measurement_device_type 'Bruker APEX-II CCD'
_diffrn_measurement_method '\f and \w scans'
_diffrn_radiation_type MoK\a
_diffrn_radiation_wavelength 0.71073
_diffrn_reflns_av_R_equivalents 0.0783
_diffrn_reflns_av_unetI/netI 0.0757
_diffrn_reflns_Laue_measured_fraction_full 1.000
_diffrn_reflns_Laue_measured_fraction_max 0.986
_diffrn_reflns_limit_h_max 43
_diffrn_reflns_limit_h_min -43
_diffrn_reflns_limit_k_max 13
_diffrn_reflns_limit_k_min -13
_diffrn_reflns_limit_l_max 22
_diffrn_reflns_limit_l_min -22
_diffrn_reflns_number 31811
_diffrn_reflns_point_group_measured_fraction_full 1.000
_diffrn_reflns_point_group_measured_fraction_max 0.986
_diffrn_reflns_theta_full 25.242
_diffrn_reflns_theta_max 27.532
_diffrn_reflns_theta_min 1.341
_diffrn_source_current 30.0
_diffrn_source_power 1.5
_diffrn_source_voltage 50.0
_diffrn_standards_number 0
_exptl_absorpt_coefficient_mu 0.353
_exptl_absorpt_correction_T_max 0.7456
_exptl_absorpt_correction_T_min 0.6756
_exptl_absorpt_correction_type multi-scan
_exptl_absorpt_process_details
;
SADABS-2014/5 (Bruker,2014/5) was used for absorption correction.
wR2(int) was 0.0626 before and 0.0528 after correction.
The Ratio of minimum to maximum transmission is 0.9061.
The \l/2 correction factor is 0.00150.
;
_exptl_crystal_colour 'clear whiteish colourless'
_exptl_crystal_colour_lustre clear
_exptl_crystal_colour_modifier whiteish
_exptl_crystal_colour_primary colourless
_exptl_crystal_density_diffrn 1.360
_exptl_crystal_description block
_exptl_crystal_F_000 2448
_exptl_crystal_size_max 0.1
_exptl_crystal_size_mid 0.1
_exptl_crystal_size_min 0.1
_refine_diff_density_max 0.309
_refine_diff_density_min -0.282
_refine_diff_density_rms 0.041
_refine_ls_extinction_method none
_refine_ls_goodness_of_fit_ref 0.998
_refine_ls_hydrogen_treatment constr
_refine_ls_matrix_type full
_refine_ls_number_parameters 361
_refine_ls_number_reflns 6561
_refine_ls_number_restraints 0
_refine_ls_restrained_S_all 0.998
_refine_ls_R_factor_all 0.1518
_refine_ls_R_factor_gt 0.0592
_refine_ls_shift/su_max 0.001
_refine_ls_shift/su_mean 0.000
_refine_ls_structure_factor_coef Fsqd
_refine_ls_weighting_details 'w=1/[\s^2^(Fo^2^)+(0.0691P)^2^+0.8050P] where P=(Fo^2^+2Fc^2^)/3'
_refine_ls_weighting_scheme calc
_refine_ls_wR_factor_gt 0.1321
_refine_ls_wR_factor_ref 0.1697
_reflns_Friedel_coverage 0.000
_reflns_number_gt 3021
_reflns_number_total 6561
_reflns_threshold_expression 'I > 2\s(I)'
_cod_data_source_file d4ce01150c2.cif
_cod_data_source_block 11_a
_cod_database_code 7249720
_shelx_shelxl_version_number 2018/3
_shelx_space_group_comment
;
The symmetry employed for this shelxl refinement is uniquely defined
by the following loop, which should always be used as a source of
symmetry information in preference to the above space-group names.
They are only intended as comments.
;
_shelx_estimated_absorpt_t_max 0.966
_shelx_estimated_absorpt_t_min 0.966
_olex2_refinement_description
;
1. Fixed Uiso
 At 1.2 times of:
  All C(H) groups, All C(H,H) groups
2.a Ternary CH refined with riding coordinates:
 C31(H31)
2.b Secondary CH2 refined with riding coordinates:
 C7(H7A,H7B), C15(H15A,H15B), C22(H22A,H22B), C24(H24A,H24B)
2.c Aromatic/amide H refined with riding coordinates:
 C2(H2), C3(H3), C5(H5), C6(H6), C8(H8), C12(H12), C13(H13), C14(H14),
 C16(H16), C17(H17), C19(H19), C20(H20), C27(H27), C28(H28), C29(H29), C30(H30)
;
_olex2_submission_special_instructions 'No special instructions were received'

loop_
_space_group_symop_operation_xyz
'x, y, z'
'-x, y, -z+1/2'
'x+1/2, y+1/2, z'
'-x+1/2, y+1/2, -z+1/2'
'-x, -y, -z'
'x, -y, z-1/2'
'-x+1/2, -y+1/2, -z'
'x+1/2, -y+1/2, z-1/2'

loop_
_atom_site_label
_atom_site_type_symbol
_atom_site_fract_x
_atom_site_fract_y
_atom_site_fract_z
_atom_site_U_iso_or_equiv
_atom_site_adp_type
_atom_site_occupancy
_atom_site_site_symmetry_order
_atom_site_calc_flag
_atom_site_refinement_flags_posn
_atom_site_refinement_flags_adp
_atom_site_refinement_flags_occupancy
_atom_site_disorder_assembly
_atom_site_disorder_group
Cl1 Cl 0.63536(4) 0.69783(12) 0.74031(8) 0.1368(6) Uani 1 1 d . . . . .
Cl2 Cl 0.57715(5) 0.82787(15) 0.59436(8) 0.1439(6) Uani 1 1 d . . . . .
Cl3 Cl 0.56777(5) 0.85190(12) 0.74524(7) 0.1238(5) Uani 1 1 d . . . . .
C31 C 0.58213(12) 0.7524(4) 0.6833(2) 0.0783(10) Uani 1 1 d . . . . .
H31 H 0.561966 0.681199 0.667033 0.094 Uiso 1 1 calc R U . . .
O1 O 0.52654(7) 0.5113(2) 0.68209(12) 0.0587(6) Uani 1 1 d . . . . .
N3 N 0.45753(7) 0.4211(2) 0.63698(14) 0.0463(6) Uani 1 1 d . . . . .
N4 N 0.51457(7) 0.2975(2) 0.66612(14) 0.0500(6) Uani 1 1 d . . . . .
C1 C 0.56913(8) 0.4029(3) 0.45912(17) 0.0443(7) Uani 1 1 d . . . . .
C2 C 0.54623(9) 0.2945(3) 0.45557(19) 0.0531(8) Uani 1 1 d . . . . .
H2 H 0.531473 0.254157 0.404483 0.064 Uiso 1 1 calc R U . . .
C3 C 0.54480(9) 0.2448(3) 0.52602(19) 0.0535(8) Uani 1 1 d . . . . .
H3 H 0.529693 0.170819 0.522141 0.064 Uiso 1 1 calc R U . . .
C4 C 0.56566(9) 0.3043(3) 0.60249(18) 0.0489(7) Uani 1 1 d . . . . .
C5 C 0.58939(9) 0.4117(3) 0.60694(19) 0.0538(8) Uani 1 1 d . . . . .
H5 H 0.604154 0.452124 0.657985 0.065 Uiso 1 1 calc R U . . .
C6 C 0.59127(9) 0.4592(3) 0.53613(19) 0.0527(8) Uani 1 1 d . . . . .
H6 H 0.607793 0.530444 0.540453 0.063 Uiso 1 1 calc R U . . .
C7 C 0.55885(9) 0.2624(3) 0.67755(19) 0.0601(8) Uani 1 1 d . . . . .
H7A H 0.562386 0.172796 0.683851 0.072 Uiso 1 1 calc R U . . .
H7B H 0.580665 0.301123 0.727856 0.072 Uiso 1 1 calc R U . . .
C8 C 0.47173(11) 0.0957(3) 0.6245(2) 0.0624(9) Uani 1 1 d . . . . .
H8 H 0.495641 0.043061 0.636534 0.075 Uiso 1 1 calc R U . . .
C9 C 0.47721(9) 0.2226(3) 0.63652(17) 0.0477(7) Uani 1 1 d . . . . .
C10 C 0.50238(10) 0.4209(3) 0.66373(17) 0.0487(7) Uani 1 1 d . . . . .
C11 C 0.44120(9) 0.3002(3) 0.61861(16) 0.0453(7) Uani 1 1 d . . . . .
C12 C 0.39927(10) 0.2532(3) 0.58916(18) 0.0550(8) Uani 1 1 d . . . . .
H12 H 0.375286 0.305177 0.577986 0.066 Uiso 1 1 calc R U . . .
C13 C 0.39393(11) 0.1265(3) 0.5767(2) 0.0653(9) Uani 1 1 d . . . . .
H13 H 0.365850 0.092283 0.556448 0.078 Uiso 1 1 calc R U . . .
C14 C 0.42945(12) 0.0500(3) 0.5939(2) 0.0705(9) Uani 1 1 d . . . . .
H14 H 0.424823 -0.035172 0.584526 0.085 Uiso 1 1 calc R U . . .
C15 C 0.43270(9) 0.5372(3) 0.61921(18) 0.0521(8) Uani 1 1 d . . . . .
H15A H 0.446502 0.593890 0.666014 0.063 Uiso 1 1 calc R U . . .
H15B H 0.403026 0.520549 0.612319 0.063 Uiso 1 1 calc R U . . .
O2 O 0.32689(6) 0.4601(2) 0.58796(14) 0.0721(7) Uani 1 1 d . . . . .
N1 N 0.26313(8) 0.5643(2) 0.50248(16) 0.0520(6) Uani 1 1 d . . . . .
N2 N 0.27399(8) 0.5199(2) 0.63200(15) 0.0513(6) Uani 1 1 d . . . . .
C16 C 0.28243(11) 0.3461(3) 0.3809(2) 0.0665(9) Uani 1 1 d . . . . .
H16 H 0.312018 0.367432 0.401483 0.080 Uiso 1 1 calc R U . . .
C17 C 0.26876(11) 0.2284(3) 0.3486(2) 0.0655(9) Uani 1 1 d . . . . .
H17 H 0.289288 0.172016 0.346826 0.079 Uiso 1 1 calc R U . . .
C18 C 0.22533(10) 0.1930(3) 0.31897(18) 0.0531(8) Uani 1 1 d . . . . .
C19 C 0.19550(11) 0.2806(3) 0.3192(2) 0.0656(9) Uani 1 1 d . . . . .
H19 H 0.165856 0.259607 0.298150 0.079 Uiso 1 1 calc R U . . .
C20 C 0.20887(11) 0.3986(3) 0.3501(2) 0.0684(9) Uani 1 1 d . . . . .
H20 H 0.188094 0.456588 0.348908 0.082 Uiso 1 1 calc R U . . .
C21 C 0.25258(11) 0.4319(3) 0.38281(18) 0.0571(8) Uani 1 1 d . . . . .
C22 C 0.26817(11) 0.5570(3) 0.4256(2) 0.0669(9) Uani 1 1 d . . . . .
H22A H 0.298894 0.568863 0.437783 0.080 Uiso 1 1 calc R U . . .
H22B H 0.251314 0.623162 0.388157 0.080 Uiso 1 1 calc R U . . .
C23 C 0.29215(10) 0.5092(3) 0.5758(2) 0.0515(8) Uani 1 1 d . . . . .
C24 C 0.28848(10) 0.4394(3) 0.70565(19) 0.0646(9) Uani 1 1 d . . . . .
H24A H 0.275917 0.468794 0.742369 0.077 Uiso 1 1 calc R U . . .
H24B H 0.320282 0.443415 0.736127 0.077 Uiso 1 1 calc R U . . .
C25 C 0.23294(9) 0.5770(2) 0.59309(19) 0.0482(7) Uani 1 1 d . . . . .
C26 C 0.22629(9) 0.6049(2) 0.5121(2) 0.0500(7) Uani 1 1 d . . . . .
C27 C 0.18880(11) 0.6641(3) 0.4567(2) 0.0655(9) Uani 1 1 d . . . . .
H27 H 0.184313 0.682613 0.402291 0.079 Uiso 1 1 calc R U . . .
C28 C 0.15826(11) 0.6946(3) 0.4859(3) 0.0803(12) Uani 1 1 d . . . . .
H28 H 0.132642 0.735454 0.450283 0.096 Uiso 1 1 calc R U . . .
C29 C 0.16428(12) 0.6668(3) 0.5655(3) 0.0791(11) Uani 1 1 d . . . . .
H29 H 0.142615 0.688442 0.582351 0.095 Uiso 1 1 calc R U . . .
C30 C 0.20194(11) 0.6070(3) 0.6214(2) 0.0667(9) Uani 1 1 d . . . . .
H30 H 0.206138 0.588055 0.675588 0.080 Uiso 1 1 calc R U . . .

loop_
_atom_site_aniso_label
_atom_site_aniso_U_11
_atom_site_aniso_U_22
_atom_site_aniso_U_33
_atom_site_aniso_U_23
_atom_site_aniso_U_13
_atom_site_aniso_U_12
Cl1 0.1065(9) 0.1170(10) 0.1258(10) -0.0433(8) -0.0072(7) 0.0396(7)
Cl2 0.1704(13) 0.1813(14) 0.0831(8) 0.0206(8) 0.0577(9) -0.0098(10)
Cl3 0.1686(12) 0.1095(9) 0.1091(9) 0.0054(7) 0.0747(9) 0.0502(8)
C31 0.083(3) 0.079(3) 0.064(2) -0.0013(19) 0.0244(19) 0.009(2)
O1 0.0542(13) 0.0592(14) 0.0649(14) -0.0026(11) 0.0278(11) -0.0032(11)
N3 0.0439(14) 0.0463(15) 0.0540(15) 0.0007(11) 0.0261(12) 0.0084(11)
N4 0.0446(15) 0.0550(16) 0.0538(15) 0.0087(12) 0.0244(12) 0.0133(12)
C1 0.0393(16) 0.0455(17) 0.0517(18) -0.0005(14) 0.0231(14) 0.0112(13)
C2 0.0526(18) 0.054(2) 0.0527(19) -0.0061(15) 0.0231(15) 0.0041(15)
C3 0.0476(18) 0.0504(18) 0.064(2) 0.0020(16) 0.0260(16) 0.0006(14)
C4 0.0368(16) 0.0583(19) 0.0524(19) 0.0073(15) 0.0201(14) 0.0151(14)
C5 0.0431(17) 0.064(2) 0.0494(18) -0.0067(16) 0.0157(14) 0.0016(15)
C6 0.0440(17) 0.0511(18) 0.065(2) 0.0004(16) 0.0253(16) 0.0010(14)
C7 0.0500(19) 0.070(2) 0.063(2) 0.0138(17) 0.0264(16) 0.0189(16)
C8 0.073(2) 0.052(2) 0.073(2) 0.0160(16) 0.0412(19) 0.0216(17)
C9 0.0520(18) 0.0506(18) 0.0463(17) 0.0093(14) 0.0266(14) 0.0121(15)
C10 0.0525(19) 0.056(2) 0.0456(17) 0.0053(15) 0.0285(15) 0.0044(16)
C11 0.0502(18) 0.0472(18) 0.0448(17) 0.0050(14) 0.0266(14) 0.0087(15)
C12 0.0517(19) 0.056(2) 0.062(2) 0.0043(15) 0.0292(15) 0.0070(15)
C13 0.064(2) 0.062(2) 0.076(2) -0.0024(18) 0.0359(19) -0.0076(18)
C14 0.083(3) 0.050(2) 0.086(3) 0.0027(18) 0.044(2) -0.003(2)
C15 0.0501(18) 0.0474(18) 0.067(2) -0.0013(15) 0.0330(16) 0.0107(14)
O2 0.0443(13) 0.0668(15) 0.1088(18) -0.0103(13) 0.0366(13) 0.0053(11)
N1 0.0532(16) 0.0447(15) 0.0643(17) -0.0059(13) 0.0313(14) -0.0036(12)
N2 0.0469(15) 0.0472(15) 0.0585(16) -0.0028(12) 0.0215(13) 0.0032(12)
C16 0.059(2) 0.059(2) 0.085(2) -0.0011(18) 0.0338(19) -0.0043(17)
C17 0.065(2) 0.052(2) 0.080(2) -0.0022(17) 0.0320(19) 0.0056(17)
C18 0.056(2) 0.0529(19) 0.0466(18) -0.0016(14) 0.0182(15) -0.0021(16)
C19 0.058(2) 0.065(2) 0.071(2) -0.0085(18) 0.0250(17) -0.0066(17)
C20 0.068(2) 0.057(2) 0.088(3) -0.0063(18) 0.041(2) 0.0005(18)
C21 0.071(2) 0.0532(19) 0.0573(19) -0.0021(16) 0.0369(17) -0.0116(17)
C22 0.083(2) 0.055(2) 0.078(2) -0.0083(17) 0.049(2) -0.0154(17)
C23 0.0404(17) 0.0381(17) 0.074(2) -0.0117(15) 0.0232(17) -0.0060(14)
C24 0.062(2) 0.058(2) 0.058(2) -0.0084(17) 0.0117(17) -0.0038(17)
C25 0.0439(17) 0.0354(16) 0.063(2) -0.0140(14) 0.0209(15) -0.0026(13)
C26 0.0448(18) 0.0341(16) 0.068(2) -0.0097(14) 0.0218(16) -0.0010(13)
C27 0.061(2) 0.0446(19) 0.079(2) -0.0004(16) 0.0197(19) 0.0061(16)
C28 0.053(2) 0.050(2) 0.117(3) -0.015(2) 0.017(2) 0.0078(16)
C29 0.060(2) 0.056(2) 0.133(4) -0.023(2) 0.052(3) 0.0056(18)
C30 0.065(2) 0.058(2) 0.090(3) -0.0147(18) 0.046(2) -0.0003(18)

loop_
_atom_type_symbol
_atom_type_description
_atom_type_scat_dispersion_real
_atom_type_scat_dispersion_imag
_atom_type_scat_source
C C 0.0033 0.0016 'International Tables Vol C Tables 4.2.6.8 and 6.1.1.4'
H H 0.0000 0.0000 'International Tables Vol C Tables 4.2.6.8 and 6.1.1.4'
Cl Cl 0.1484 0.1585 'International Tables Vol C Tables 4.2.6.8 and 6.1.1.4'
N N 0.0061 0.0033 'International Tables Vol C Tables 4.2.6.8 and 6.1.1.4'
O O 0.0106 0.0060 'International Tables Vol C Tables 4.2.6.8 and 6.1.1.4'

loop_
_geom_angle_atom_site_label_1
_geom_angle_atom_site_label_2
_geom_angle_atom_site_label_3
_geom_angle
_geom_angle_site_symmetry_1
_geom_angle_site_symmetry_3
_geom_angle_publ_flag
Cl1 C31 Cl3 109.82(19) . . ?
Cl1 C31 H31 108.5 . . ?
Cl2 C31 Cl1 111.1(2) . . ?
Cl2 C31 Cl3 110.3(2) . . ?
Cl2 C31 H31 108.5 . . ?
Cl3 C31 H31 108.5 . . ?
C10 N3 C11 110.1(2) . . ?
C10 N3 C15 121.3(2) . . ?
C11 N3 C15 127.9(2) . . ?
C9 N4 C7 127.2(2) . . ?
C10 N4 C7 121.5(3) . . ?
C10 N4 C9 109.5(2) . . ?
C2 C1 C15 121.2(3) . 5_666 ?
C6 C1 C2 117.7(3) . . ?
C6 C1 C15 120.9(3) . 5_666 ?
C1 C2 H2 119.3 . . ?
C3 C2 C1 121.5(3) . . ?
C3 C2 H2 119.3 . . ?
C2 C3 H3 119.8 . . ?
C2 C3 C4 120.5(3) . . ?
C4 C3 H3 119.8 . . ?
C3 C4 C5 118.4(3) . . ?
C3 C4 C7 121.2(3) . . ?
C5 C4 C7 120.0(3) . . ?
C4 C5 H5 119.8 . . ?
C6 C5 C4 120.5(3) . . ?
C6 C5 H5 119.8 . . ?
C1 C6 C5 121.3(3) . . ?
C1 C6 H6 119.3 . . ?
C5 C6 H6 119.3 . . ?
N4 C7 C4 109.6(2) . . ?
N4 C7 H7A 109.8 . . ?
N4 C7 H7B 109.8 . . ?
C4 C7 H7A 109.8 . . ?
C4 C7 H7B 109.8 . . ?
H7A C7 H7B 108.2 . . ?
C9 C8 H8 121.3 . . ?
C14 C8 H8 121.3 . . ?
C14 C8 C9 117.4(3) . . ?
C8 C9 N4 131.9(3) . . ?
C8 C9 C11 120.8(3) . . ?
C11 C9 N4 107.3(2) . . ?
O1 C10 N3 126.8(3) . . ?
O1 C10 N4 126.9(3) . . ?
N3 C10 N4 106.3(3) . . ?
C9 C11 N3 106.7(2) . . ?
C12 C11 N3 132.0(3) . . ?
C12 C11 C9 121.3(3) . . ?
C11 C12 H12 121.1 . . ?
C11 C12 C13 117.7(3) . . ?
C13 C12 H12 121.1 . . ?
C12 C13 H13 119.5 . . ?
C14 C13 C12 121.0(3) . . ?
C14 C13 H13 119.5 . . ?
C8 C14 H14 119.1 . . ?
C13 C14 C8 121.9(3) . . ?
C13 C14 H14 119.1 . . ?
N3 C15 C1 110.8(2) . 5_666 ?
N3 C15 H15A 109.5 . . ?
N3 C15 H15B 109.5 . . ?
C1 C15 H15A 109.5 5_666 . ?
C1 C15 H15B 109.5 5_666 . ?
H15A C15 H15B 108.1 . . ?
C23 N1 C22 122.7(3) . . ?
C23 N1 C26 109.0(3) . . ?
C26 N1 C22 127.3(3) . . ?
C23 N2 C24 120.9(2) . . ?
C23 N2 C25 109.5(2) . . ?
C25 N2 C24 125.4(2) . . ?
C17 C16 H16 119.8 . . ?
C21 C16 H16 119.8 . . ?
C21 C16 C17 120.5(3) . . ?
C16 C17 H17 119.4 . . ?
C18 C17 C16 121.3(3) . . ?
C18 C17 H17 119.4 . . ?
C17 C18 C19 117.8(3) . . ?
C17 C18 C24 121.1(3) . 7_556 ?
C19 C18 C24 120.8(3) . 7_556 ?
C18 C19 H19 119.5 . . ?
C20 C19 C18 121.1(3) . . ?
C20 C19 H19 119.5 . . ?
C19 C20 H20 119.6 . . ?
C21 C20 C19 120.9(3) . . ?
C21 C20 H20 119.6 . . ?
C16 C21 C20 118.5(3) . . ?
C16 C21 C22 120.4(3) . . ?
C20 C21 C22 121.0(3) . . ?
N1 C22 C21 111.2(2) . . ?
N1 C22 H22A 109.4 . . ?
N1 C22 H22B 109.4 . . ?
C21 C22 H22A 109.4 . . ?
C21 C22 H22B 109.4 . . ?
H22A C22 H22B 108.0 . . ?
O2 C23 N1 126.2(3) . . ?
O2 C23 N2 126.9(3) . . ?
N1 C23 N2 106.8(3) . . ?
N2 C24 C18 111.0(2) . 7_556 ?
N2 C24 H24A 109.4 . . ?
N2 C24 H24B 109.4 . . ?
C18 C24 H24A 109.4 7_556 . ?
C18 C24 H24B 109.4 7_556 . ?
H24A C24 H24B 108.0 . . ?
C26 C25 N2 106.8(2) . . ?
C30 C25 N2 132.0(3) . . ?
C30 C25 C26 121.2(3) . . ?
C25 C26 N1 107.8(2) . . ?
C27 C26 N1 130.4(3) . . ?
C27 C26 C25 121.8(3) . . ?
C26 C27 H27 121.8 . . ?
C26 C27 C28 116.5(3) . . ?
C28 C27 H27 121.8 . . ?
C27 C28 H28 118.8 . . ?
C29 C28 C27 122.3(3) . . ?
C29 C28 H28 118.8 . . ?
C28 C29 H29 119.3 . . ?
C28 C29 C30 121.4(3) . . ?
C30 C29 H29 119.3 . . ?
C25 C30 C29 116.8(3) . . ?
C25 C30 H30 121.6 . . ?
C29 C30 H30 121.6 . . ?

loop_
_geom_bond_atom_site_label_1
_geom_bond_atom_site_label_2
_geom_bond_distance
_geom_bond_site_symmetry_2
_geom_bond_publ_flag
Cl1 C31 1.736(4) . ?
Cl2 C31 1.715(4) . ?
Cl3 C31 1.743(4) . ?
C31 H31 0.9800 . ?
O1 C10 1.217(3) . ?
N3 C10 1.374(3) . ?
N3 C11 1.393(3) . ?
N3 C15 1.457(3) . ?
N4 C7 1.465(3) . ?
N4 C9 1.391(3) . ?
N4 C10 1.382(4) . ?
C1 C2 1.383(4) . ?
C1 C6 1.379(4) . ?
C1 C15 1.507(4) 5_666 ?
C2 H2 0.9300 . ?
C2 C3 1.378(4) . ?
C3 H3 0.9300 . ?
C3 C4 1.384(4) . ?
C4 C5 1.386(4) . ?
C4 C7 1.513(4) . ?
C5 H5 0.9300 . ?
C5 C6 1.381(4) . ?
C6 H6 0.9300 . ?
C7 H7A 0.9700 . ?
C7 H7B 0.9700 . ?
C8 H8 0.9300 . ?
C8 C9 1.380(4) . ?
C8 C14 1.377(4) . ?
C9 C11 1.391(4) . ?
C11 C12 1.373(4) . ?
C12 H12 0.9300 . ?
C12 C13 1.378(4) . ?
C13 H13 0.9300 . ?
C13 C14 1.373(4) . ?
C14 H14 0.9300 . ?
C15 H15A 0.9700 . ?
C15 H15B 0.9700 . ?
O2 C23 1.215(3) . ?
N1 C22 1.447(4) . ?
N1 C23 1.376(4) . ?
N1 C26 1.394(3) . ?
N2 C23 1.382(4) . ?
N2 C24 1.462(4) . ?
N2 C25 1.393(3) . ?
C16 H16 0.9300 . ?
C16 C17 1.381(4) . ?
C16 C21 1.375(4) . ?
C17 H17 0.9300 . ?
C17 C18 1.377(4) . ?
C18 C19 1.378(4) . ?
C18 C24 1.501(4) 7_556 ?
C19 H19 0.9300 . ?
C19 C20 1.377(4) . ?
C20 H20 0.9300 . ?
C20 C21 1.376(4) . ?
C21 C22 1.520(4) . ?
C22 H22A 0.9700 . ?
C22 H22B 0.9700 . ?
C24 H24A 0.9700 . ?
C24 H24B 0.9700 . ?
C25 C26 1.386(4) . ?
C25 C30 1.379(4) . ?
C26 C27 1.375(4) . ?
C27 H27 0.9300 . ?
C27 C28 1.377(5) . ?
C28 H28 0.9300 . ?
C28 C29 1.369(5) . ?
C29 H29 0.9300 . ?
C29 C30 1.384(5) . ?
C30 H30 0.9300 . ?

loop_
_geom_torsion_atom_site_label_1
_geom_torsion_atom_site_label_2
_geom_torsion_atom_site_label_3
_geom_torsion_atom_site_label_4
_geom_torsion
_geom_torsion_site_symmetry_1
_geom_torsion_site_symmetry_2
_geom_torsion_site_symmetry_3
_geom_torsion_site_symmetry_4
_geom_torsion_publ_flag
N3 C11 C12 C13 179.5(3) . . . . ?
N4 C9 C11 N3 0.6(3) . . . . ?
N4 C9 C11 C12 -179.0(2) . . . . ?
C1 C2 C3 C4 1.4(4) . . . . ?
C2 C1 C6 C5 -2.4(4) . . . . ?
C2 C3 C4 C5 -2.6(4) . . . . ?
C2 C3 C4 C7 170.7(2) . . . . ?
C3 C4 C5 C6 1.3(4) . . . . ?
C3 C4 C7 N4 -72.3(3) . . . . ?
C4 C5 C6 C1 1.2(4) . . . . ?
C5 C4 C7 N4 100.9(3) . . . . ?
C6 C1 C2 C3 1.1(4) . . . . ?
C7 N4 C9 C8 13.4(5) . . . . ?
C7 N4 C9 C11 -167.1(2) . . . . ?
C7 N4 C10 O1 -11.4(4) . . . . ?
C7 N4 C10 N3 169.0(2) . . . . ?
C7 C4 C5 C6 -172.0(2) . . . . ?
C8 C9 C11 N3 -179.8(2) . . . . ?
C8 C9 C11 C12 0.6(4) . . . . ?
C9 N4 C7 C4 97.2(3) . . . . ?
C9 N4 C10 O1 -177.1(3) . . . . ?
C9 N4 C10 N3 3.3(3) . . . . ?
C9 C8 C14 C13 -0.8(5) . . . . ?
C9 C11 C12 C13 -0.9(4) . . . . ?
C10 N3 C11 C9 1.5(3) . . . . ?
C10 N3 C11 C12 -179.0(3) . . . . ?
C10 N3 C15 C1 70.6(3) . . . 5_666 ?
C10 N4 C7 C4 -65.7(3) . . . . ?
C10 N4 C9 C8 178.0(3) . . . . ?
C10 N4 C9 C11 -2.5(3) . . . . ?
C11 N3 C10 O1 177.4(3) . . . . ?
C11 N3 C10 N4 -3.0(3) . . . . ?
C11 N3 C15 C1 -98.6(3) . . . 5_666 ?
C11 C12 C13 C14 0.5(5) . . . . ?
C12 C13 C14 C8 0.4(5) . . . . ?
C14 C8 C9 N4 179.8(3) . . . . ?
C14 C8 C9 C11 0.3(4) . . . . ?
C15 N3 C10 O1 6.5(4) . . . . ?
C15 N3 C10 N4 -173.9(2) . . . . ?
C15 N3 C11 C9 171.7(2) . . . . ?
C15 N3 C11 C12 -8.8(5) . . . . ?
C15 C1 C2 C3 -174.6(2) 5_666 . . . ?
C15 C1 C6 C5 173.3(2) 5_666 . . . ?
N1 C26 C27 C28 -178.8(3) . . . . ?
N2 C25 C26 N1 0.2(3) . . . . ?
N2 C25 C26 C27 -179.0(2) . . . . ?
N2 C25 C30 C29 178.8(3) . . . . ?
C16 C17 C18 C19 2.7(5) . . . . ?
C16 C17 C18 C24 -172.0(3) . . . 7_556 ?
C16 C21 C22 N1 -109.0(3) . . . . ?
C17 C16 C21 C20 -1.5(5) . . . . ?
C17 C16 C21 C22 174.3(3) . . . . ?
C17 C18 C19 C20 -1.7(5) . . . . ?
C18 C19 C20 C21 -0.9(5) . . . . ?
C19 C20 C21 C16 2.5(5) . . . . ?
C19 C20 C21 C22 -173.2(3) . . . . ?
C20 C21 C22 N1 66.7(4) . . . . ?
C21 C16 C17 C18 -1.2(5) . . . . ?
C22 N1 C23 O2 7.9(4) . . . . ?
C22 N1 C23 N2 -171.7(2) . . . . ?
C22 N1 C26 C25 170.2(2) . . . . ?
C22 N1 C26 C27 -10.7(5) . . . . ?
C23 N1 C22 C21 78.7(4) . . . . ?
C23 N1 C26 C25 1.3(3) . . . . ?
C23 N1 C26 C27 -179.6(3) . . . . ?
C23 N2 C24 C18 -68.5(3) . . . 7_556 ?
C23 N2 C25 C26 -1.6(3) . . . . ?
C23 N2 C25 C30 179.1(3) . . . . ?
C24 N2 C23 O2 -19.0(4) . . . . ?
C24 N2 C23 N1 160.6(2) . . . . ?
C24 N2 C25 C26 -158.6(2) . . . . ?
C24 N2 C25 C30 22.1(5) . . . . ?
C24 C18 C19 C20 173.0(3) 7_556 . . . ?
C25 N2 C23 O2 -177.2(3) . . . . ?
C25 N2 C23 N1 2.3(3) . . . . ?
C25 N2 C24 C18 86.2(3) . . . 7_556 ?
C25 C26 C27 C28 0.2(4) . . . . ?
C26 N1 C22 C21 -88.8(4) . . . . ?
C26 N1 C23 O2 177.4(3) . . . . ?
C26 N1 C23 N2 -2.2(3) . . . . ?
C26 C25 C30 C29 -0.4(4) . . . . ?
C26 C27 C28 C29 -0.7(5) . . . . ?
C27 C28 C29 C30 0.6(5) . . . . ?
C28 C29 C30 C25 0.0(5) . . . . ?
C30 C25 C26 N1 179.6(3) . . . . ?
C30 C25 C26 C27 0.4(4) . . . . ?
